data_9015140
loop_
_publ_author_name
'Elliott, N.'
'Pauling, L.'

_publ_section_title
;
 The Crystal Structure of Cesium Aurous Auric Chloride, Vs2 Au Au
 Cl6, and Cesium Argentous Auric Chloride, Cs2 Ag Au Cl6
 _cod_database_code 1010201
;
_journal_name_full 'Journal of the American Chemical Society'
_journal_page_first 1846
_journal_page_last 1851
_journal_paper_doi 10.1021/ja01275a037
_journal_volume 60
_journal_year 1938
_chemical_formula_sum 'Au Cl3 Cs'
_space_group_IT_number 139
_symmetry_space_group_name_Hall '-I 4 2'
_symmetry_space_group_name_H-M 'I 4/m m m'
_cell_angle_alpha 90
_cell_angle_beta 90
_cell_angle_gamma 90
_cell_length_a 7.49
_cell_length_b 7.49
_cell_length_c 10.87
_cell_formula_units_Z 4
_cell_volume 609.808
_database_code_amcsd 0017137
_exptl_crystal_density_diffrn 4.752
_cod_duplicate_entry 1010201
_cod_original_formula_sum 'Au Cs Cl3'
_cod_database_code 9015140
_amcsd_formula_title 'Au2 Cl6 Cs2'

loop_
_space_group_symop_operation_xyz
x,y,z
1/2+x,1/2+y,1/2+z
-y,-x,z
1/2-y,1/2-x,1/2+z
y,x,-z
1/2+y,1/2+x,1/2-z
y,-x,-z
1/2+y,1/2-x,1/2-z
-y,x,z
1/2-y,1/2+x,1/2+z
x,-y,z
1/2+x,1/2-y,1/2+z
-x,y,-z
1/2-x,1/2+y,1/2-z
x,y,-z
1/2+x,1/2+y,1/2-z
-x,-y,z
1/2-x,1/2-y,1/2+z
y,x,z
1/2+y,1/2+x,1/2+z
-y,-x,-z
1/2-y,1/2-x,1/2-z
-y,x,-z
1/2-y,1/2+x,1/2-z
y,-x,z
1/2+y,1/2-x,1/2+z
-x,y,z
1/2-x,1/2+y,1/2+z
x,-y,-z
1/2+x,1/2-y,1/2-z
-x,-y,-z
1/2-x,1/2-y,1/2-z

loop_
_atom_site_label
_atom_site_fract_x
_atom_site_fract_y
_atom_site_fract_z
Au1 0.00000 0.00000 0.00000
Au2 0.00000 0.00000 0.50000
Cs1 0.00000 0.50000 0.25000
Cl1 0.00000 0.00000 0.28800
Cl2 0.22800 0.22800 0.00000

loop_
_cod_related_entry_id
_cod_related_entry_database
_cod_related_entry_code
1 AMCSD 0017137
